data_2012186
loop_
_publ_author_name
'Doriguetto, Antonio C.'
'Santos, Marcelo H.'
'Ellena, Javier A.'
'Nagem, Tanus J.'

_publ_section_title
;
 6-Deoxyjacareubin
;
_journal_issue 9
_journal_name_full 'Acta Crystallographica Section C'
_journal_page_first 1095
_journal_page_last 1097
_journal_paper_doi 10.1107/S0108270101009246
_journal_volume 57
_journal_year 2001
_chemical_formula_moiety 'C18 H14 O5'
_chemical_formula_sum 'C18 H14 O5'
_chemical_formula_weight 310.29
_chemical_melting_point 504.0(10)
_chemical_name_common 6-dehydroxyjacareubin
_chemical_name_systematic
;
1,5-dihydroxy-2^,^,2^,^-dimethylpyrano-5^,^,6^,^:2,3-xanthone
;
_space_group_IT_number 2
_symmetry_cell_setting triclinic
_symmetry_space_group_name_Hall '-P 1'
_symmetry_space_group_name_H-M 'P -1'
_audit_creation_method 'WinGX routine CIF_UPDATE'
_cell_angle_alpha 105.051(2)
_cell_angle_beta 103.154(2)
_cell_angle_gamma 93.083(2)
_cell_formula_units_Z 2
_cell_length_a 7.4450(2)
_cell_length_b 9.5200(3)
_cell_length_c 10.9390(3)
_cell_measurement_reflns_used 3315
_cell_measurement_temperature 293(2)
_cell_measurement_theta_max 27.5
_cell_measurement_theta_min .998
_cell_volume 723.80(4)
_computing_cell_refinement 'HKL Scalepack (Otwinowski & Minor, 1997)'
_computing_data_collection 'Collect (Nonius, 1997-2000)'
_computing_data_reduction 'HKL Denzo and Scalepack (Otwinowski & Minor, 1997)'
_computing_molecular_graphics 'Ortep-3 for Windows (Farrugia, 1997)'
_computing_publication_material 'WinGX publication routines (Farrugia, 1999)'
_computing_structure_refinement 'SHELXL97 (Sheldrick, 1997)'
_computing_structure_solution 'SHELXS86 (Sheldrick, 1986)'
_diffrn_ambient_temperature 293(2)
_diffrn_detector_area_resol_mean 9
_diffrn_measured_fraction_theta_full .999
_diffrn_measured_fraction_theta_max .999
_diffrn_measurement_device '95mm CCD camera on \k-goniostat'
_diffrn_measurement_device_type 'Nonius KappaCCD'
_diffrn_measurement_method '\f scans and \w scans winth \k offsets'
_diffrn_radiation_monochromator 'horizonally mounted graphite crystal'
_diffrn_radiation_source 'fine-focus sealed tube'
_diffrn_radiation_type MoK\a
_diffrn_radiation_wavelength .71070
_diffrn_reflns_av_R_equivalents .0135
_diffrn_reflns_av_sigmaI/netI .0262
_diffrn_reflns_limit_h_max 9
_diffrn_reflns_limit_h_min 0
_diffrn_reflns_limit_k_max 12
_diffrn_reflns_limit_k_min -12
_diffrn_reflns_limit_l_max 13
_diffrn_reflns_limit_l_min -14
_diffrn_reflns_number 6210
_diffrn_reflns_theta_full 27.5
_diffrn_reflns_theta_max 27.5
_diffrn_reflns_theta_min 1.99
_exptl_absorpt_coefficient_mu .105
_exptl_absorpt_correction_type none
_exptl_crystal_colour Yellow
_exptl_crystal_density_diffrn 1.424
_exptl_crystal_density_method 'Not Measured'
_exptl_crystal_description Prism
_exptl_crystal_F_000 324
_exptl_crystal_size_max .24
_exptl_crystal_size_mid .17
_exptl_crystal_size_min .12
_refine_diff_density_max .406
_refine_diff_density_min -.486
_refine_ls_extinction_method none
_refine_ls_goodness_of_fit_ref 1.021
_refine_ls_hydrogen_treatment mixed
_refine_ls_matrix_type full
_refine_ls_number_parameters 218
_refine_ls_number_reflns 3319
_refine_ls_number_restraints 0
_refine_ls_restrained_S_all 1.021
_refine_ls_R_factor_all .0661
_refine_ls_R_factor_gt .0514
_refine_ls_shift/su_max .003
_refine_ls_shift/su_mean .000
_refine_ls_structure_factor_coef Fsqd
_refine_ls_weighting_details 'calc w=1/[\s^2^(Fo^2^)+(0.0624P)^2^+0.4000P] where P=(Fo^2^+2Fc^2^)/3'
_refine_ls_weighting_scheme calc
_refine_ls_wR_factor_ref .1502
_reflns_number_gt 2674
_reflns_number_total 3319
_reflns_threshold_expression I>2\s(I)
_cod_data_source_file da1189.cif
_cod_data_source_block I
_cod_depositor_comments
;
The following automatic conversions were performed:
'_symmetry_cell_setting' value 'Triclinic' changed to 'triclinic'
according to '/home/saulius/struct/CIF-dictionaries/cif_core.dic'
dictionary named 'cif_core.dic' version 2.4.1 from
2010-06-29.

'_geom_bond_publ_flag' value 'YES' changed to 'yes' according
to '/home/saulius/struct/CIF-dictionaries/cif_core.dic' dictionary named
'cif_core.dic' version 2.4.1 from 2010-06-29 (9
times).

'_geom_bond_publ_flag' value 'NO' changed to 'no' according to
'/home/saulius/struct/CIF-dictionaries/cif_core.dic' dictionary named
'cif_core.dic' version 2.4.1 from 2010-06-29 (19 times).

Automatic conversion script
Id: cif_fix_enum 1527 2010-12-29 10:47:43Z saulius 

The following automatic conversions were performed:

'_chemical_melting_point' value '503-505 K' was changed to
'504.0(10)' - the average value was taken and precision was
estimated.

Automatic conversion script
Id: cif_fix_values 1646 2011-03-28 12:23:43Z adriana 

The following automatic conversions were performed:

'_chemical_melting_point' value '503-505 K' was changed to
'504.0(10)' - the average value was taken and precision was
estimated.

'_symmetry_cell_setting' value 'Triclinic' changed to
'triclinic' according to
/home/saulius/struct/CIF-dictionaries/cif_core.dic dictionary named
'cif_core.dic' version 2.4.1 from 2010-06-29.

'_geom_bond_publ_flag'
value 'YES' changed to 'yes' according to
/home/saulius/struct/CIF-dictionaries/cif_core.dic dictionary named
'cif_core.dic' version 2.4.1 from 2010-06-29 (9
times).

'_geom_bond_publ_flag' value 'NO' changed to 'no' according
to /home/saulius/struct/CIF-dictionaries/cif_core.dic dictionary
named 'cif_core.dic' version 2.4.1 from 2010-06-29 (19
times).

'_geom_angle_publ_flag' value 'NO' changed to 'no' according
to /home/saulius/struct/CIF-dictionaries/cif_core.dic dictionary
named 'cif_core.dic' version 2.4.1 from 2010-06-29 (37
times).

'_geom_angle_publ_flag' value 'YES' changed to 'yes'
according to /home/saulius/struct/CIF-dictionaries/cif_core.dic
dictionary named 'cif_core.dic' version 2.4.1 from 2010-06-29 (6
times).

'_geom_torsion_publ_flag' value 'NO' changed to 'no'
according to /home/saulius/struct/CIF-dictionaries/cif_core.dic
dictionary named 'cif_core.dic' version 2.4.1 from 2010-06-29 (57
times).

Automatic conversion script
Id: cif_fix_values 1715 2011-07-08 13:25:40Z adriana 
;
_cod_database_code 2012186
_cod_database_fobs_code 2012186

loop_
_symmetry_equiv_pos_as_xyz
'x, y, z'
'-x, -y, -z'

loop_
_atom_site_label
_atom_site_fract_x
_atom_site_fract_y
_atom_site_fract_z
_atom_site_U_iso_or_equiv
_atom_site_adp_type
_atom_site_calc_flag
_atom_site_refinement_flags
_atom_site_occupancy
_atom_site_disorder_assembly
_atom_site_disorder_group
_atom_site_type_symbol
O1 .20011(17) -.51755(16) -.19870(14) .0491(4) Uani d . 1 . . O
H1' .269(5) -.439(3) -.146(3) .095(10) Uiso d . 1 . . H
O2 -.49153(16) -.32309(15) -.04343(14) .0524(4) Uani d . 1 . . O
O3 -.41897(18) -.08552(18) .14370(17) .0621(5) Uani d . 1 . . O
H3' -.481(5) -.162(4) .079(3) .108(11) Uiso d . 1 . . H
O4 .20030(17) .14926(13) .27926(12) .0418(3) Uani d . 1 . . O
O5 .05941(15) -.29604(12) -.04833(11) .0351(3) Uani d . 1 . . O
C1 .0187(2) -.52917(18) -.19702(16) .0351(4) Uani d . 1 . . C
C2 -.0936(2) -.65696(19) -.27140(17) .0394(4) Uani d . 1 . . C
H2 -.0433 -.7316 -.3214 .047 Uiso calc R 1 . . H
C3 -.2806(2) -.67601(19) -.27285(17) .0409(4) Uani d . 1 . . C
H3 -.3536 -.7631 -.3234 .049 Uiso calc R 1 . . H
C4 -.3585(2) -.56726(19) -.20019(17) .0392(4) Uani d . 1 . . C
H4 -.4838 -.5803 -.2019 .047 Uiso calc R 1 . . H
C5 -.2478(2) -.43641(18) -.12333(16) .0336(3) Uani d . 1 . . C
C6 -.3222(2) -.31847(19) -.04209(17) .0363(4) Uani d . 1 . . C
C7 -.1897(2) -.19686(18) .04208(16) .0341(3) Uani d . 1 . . C
C8 -.2418(2) -.0822(2) .13413(18) .0395(4) Uani d . 1 . . C
C9 -.1133(2) .03402(19) .21636(17) .0380(4) Uani d . 1 . . C
C10 -.1599(3) .1591(2) .30798(19) .0478(5) Uani d . 1 . . C
H10 -.2833 .1739 .3042 .057 Uiso calc R 1 . . H
C11 -.0236(3) .2516(2) .39687(19) .0485(5) Uani d . 1 . . C
H11 -.0518 .3347 .4524 .058 Uiso calc R 1 . . H
C12 .1758(3) .22398(19) .40898(17) .0428(4) Uani d . 1 . . C
C13 .3071(3) .3651(2) .4532(2) .0537(5) Uani d . 1 . . C
H13A .3067 .4167 .5410 .081 Uiso calc R 1 . . H
H13B .2674 .4252 .3963 .081 Uiso calc R 1 . . H
H13C .4305 .3427 .4502 .081 Uiso calc R 1 . . H
C14 .2330(3) .1254(2) .4971(2) .0547(5) Uani d . 1 . . C
H14A .2322 .1758 .5852 .082 Uiso calc R 1 . . H
H14B .3558 .1009 .4945 .082 Uiso calc R 1 . . H
H14C .1473 .0374 .4672 .082 Uiso calc R 1 . . H
C15 .0706(2) .03511(18) .20446(16) .0346(4) Uani d . 1 . . C
C16 .1272(2) -.07304(17) .11465(16) .0339(3) Uani d . 1 . . C
H16 .2494 -.0683 .1075 .041 Uiso calc R 1 . . H
C17 -.0034(2) -.18804(17) .03607(15) .0312(3) Uani d . 1 . . C
C18 -.0604(2) -.41890(17) -.12208(15) .0316(3) Uani d . 1 . . C

loop_
_atom_site_aniso_label
_atom_site_aniso_U_11
_atom_site_aniso_U_22
_atom_site_aniso_U_33
_atom_site_aniso_U_12
_atom_site_aniso_U_13
_atom_site_aniso_U_23
O1 .0284(6) .0482(8) .0594(8) .0008(5) .0134(6) -.0058(6)
O2 .0242(6) .0544(8) .0643(9) -.0020(5) .0104(6) -.0061(7)
O3 .0270(6) .0644(9) .0758(10) .0003(6) .0175(7) -.0165(8)
O4 .0373(6) .0388(6) .0401(7) -.0070(5) .0074(5) -.0008(5)
O5 .0257(5) .0341(6) .0397(6) -.0007(4) .0083(4) .0007(5)
C1 .0283(7) .0380(8) .0362(8) .0031(6) .0066(6) .0070(7)
C2 .0371(9) .0370(9) .0381(9) .0048(7) .0063(7) .0029(7)
C3 .0354(8) .0365(8) .0415(9) -.0028(7) .0016(7) .0031(7)
C4 .0290(8) .0406(9) .0416(9) -.0028(7) .0043(7) .0061(7)
C5 .0266(7) .0362(8) .0340(8) .0001(6) .0041(6) .0065(6)
C6 .0244(7) .0407(9) .0397(9) .0008(6) .0068(6) .0059(7)
C7 .0243(7) .0366(8) .0370(8) .0011(6) .0060(6) .0048(7)
C8 .0259(8) .0444(9) .0435(9) .0036(7) .0093(7) .0039(7)
C9 .0311(8) .0390(9) .0387(9) .0032(7) .0073(7) .0032(7)
C10 .0408(9) .0472(10) .0485(10) .0077(8) .0121(8) .0001(8)
C11 .0520(11) .0427(10) .0433(10) .0063(8) .0116(8) -.0005(8)
C12 .0450(10) .0395(9) .0358(9) -.0020(7) .0051(7) .0024(7)
C13 .0599(12) .0429(10) .0450(10) -.0104(9) .0021(9) .0021(8)
C14 .0554(12) .0548(12) .0506(11) .0007(9) .0055(9) .0169(9)
C15 .0305(8) .0337(8) .0348(8) -.0010(6) .0034(6) .0066(6)
C16 .0249(7) .0355(8) .0382(8) -.0004(6) .0063(6) .0069(7)
C17 .0267(7) .0324(8) .0333(8) .0038(6) .0072(6) .0071(6)
C18 .0277(7) .0319(8) .0311(7) .0001(6) .0038(6) .0057(6)

loop_
_atom_type_symbol
_atom_type_description
_atom_type_scat_dispersion_real
_atom_type_scat_dispersion_imag
_atom_type_scat_source
O O .0106 .0060 'International Tables Vol C Tables 4.2.6.8 and 6.1.1.4'
H H .0000 .0000 'International Tables Vol C Tables 4.2.6.8 and 6.1.1.4'
C C .0033 .0016 'International Tables Vol C Tables 4.2.6.8 and 6.1.1.4'

loop_
_geom_angle_atom_site_label_1
_geom_angle_atom_site_label_2
_geom_angle_atom_site_label_3
_geom_angle
_geom_angle_publ_flag
C1 O1 H1' 116(2) no
C8 O3 H3' 105(2) no
C15 O4 C12 116.80(10) no
C17 O5 C18 119.00(10) no
O1 C1 C2 118.5(2) no
O1 C1 C18 123.3(2) no
C2 C1 C18 118.2(2) no
C1 C2 C3 121.2(2) no
C4 C3 C2 120.5(2) no
C3 C4 C5 119.6(2) no
C18 C5 C4 119.4(2) no
C18 C5 C6 118.70(10) no
C4 C5 C6 121.90(10) no
O2 C6 C7 121.5(2) no
O2 C6 C5 122.3(2) no
C7 C6 C5 116.20(10) no
C17 C7 C8 117.60(10) no
C17 C7 C6 121.0(2) no
C8 C7 C6 121.50(10) no
O3 C8 C9 118.8(2) no
O3 C8 C7 119.8(2) no
C9 C8 C7 121.4(2) no
C8 C9 C15 117.7(2) no
C8 C9 C10 124.0(2) no
C15 C9 C10 118.1(2) no
C11 C10 C9 119.0(2) no
C10 C11 C12 120.9(2) no
O4 C12 C11 109.30(10) yes
O4 C12 C13 104.5(2) yes
C11 C12 C13 112.2(2) yes
O4 C12 C14 107.4(2) yes
C11 C12 C14 111.8(2) yes
C13 C12 C14 111.3(2) yes
O4 C15 C16 117.00(10) no
O4 C15 C9 120.0(2) no
C16 C15 C9 122.9(2) no
C17 C16 C15 117.80(10) no
O5 C17 C16 116.10(10) no
O5 C17 C7 121.30(10) no
C16 C17 C7 122.6(2) no
O5 C18 C5 123.60(10) no
O5 C18 C1 115.40(10) no
C5 C18 C1 121.10(10) no

loop_
_geom_bond_atom_site_label_1
_geom_bond_atom_site_label_2
_geom_bond_site_symmetry_2
_geom_bond_distance
_geom_bond_publ_flag
O1 C1 . 1.354(2) yes
O1 H1' . .87(3) no
O2 C6 . 1.255(2) no
O3 C8 . 1.346(2) yes
O3 H3' . .89(3) no
O4 C15 . 1.360(2) yes
O4 C12 . 1.470(2) yes
O5 C17 . 1.373(2) no
O5 C18 . 1.373(2) no
C1 C2 . 1.381(2) no
C1 C18 . 1.400(2) no
C2 C3 . 1.390(2) no
C3 C4 . 1.374(2) no
C4 C5 . 1.403(2) no
C5 C18 . 1.392(2) no
C5 C6 . 1.460(2) no
C6 C7 . 1.439(2) no
C7 C17 . 1.402(2) no
C7 C8 . 1.418(2) no
C8 C9 . 1.388(2) no
C9 C15 . 1.404(2) no
C9 C10 . 1.458(2) yes
C10 C11 . 1.327(3) yes
C11 C12 . 1.504(3) yes
C12 C13 . 1.517(2) yes
C12 C14 . 1.522(3) yes
C15 C16 . 1.383(2) no
C16 C17 . 1.378(2) no

loop_
_geom_hbond_atom_site_label_D
_geom_hbond_atom_site_label_H
_geom_hbond_atom_site_label_A
_geom_hbond_site_symmetry_A
_geom_hbond_distance_DH
_geom_hbond_distance_HA
_geom_hbond_distance_DA
_geom_hbond_angle_DHA
_geom_hbond_publ_flag
O1 H1' O2 1_655 .87(3) 1.97(3) 2.778(2) 154(3) yes
O1 H1' O5 . .87(3) 2.38(4) 2.733(2) 105(3) no
O3 H3' O2 . .89(3) 1.74(3) 2.561(2) 152(4) yes

loop_
_geom_torsion_atom_site_label_1
_geom_torsion_atom_site_label_2
_geom_torsion_atom_site_label_3
_geom_torsion_atom_site_label_4
_geom_torsion
_geom_torsion_publ_flag
O1 C1 C2 C3 179.4(2) no
C18 C1 C2 C3 .4(3) no
C1 C2 C3 C4 .2(3) no
C2 C3 C4 C5 -.4(3) no
C3 C4 C5 C18 .1(3) no
C3 C4 C5 C6 -178.7(2) no
C18 C5 C6 O2 176.1(2) no
C4 C5 C6 O2 -5.1(3) no
C18 C5 C6 C7 -5.0(2) no
C4 C5 C6 C7 173.8(2) no
O2 C6 C7 C17 -175.5(2) no
C5 C6 C7 C17 5.6(2) no
O2 C6 C7 C8 4.8(3) no
C5 C6 C7 C8 -174.2(2) no
C17 C7 C8 O3 180.0(2) no
C6 C7 C8 O3 -.2(3) no
C17 C7 C8 C9 -.6(3) no
C6 C7 C8 C9 179.2(2) no
O3 C8 C9 C15 -180.0(2) no
C7 C8 C9 C15 .7(3) no
O3 C8 C9 C10 -4.1(3) no
C7 C8 C9 C10 176.5(2) no
C8 C9 C10 C11 168.9(2) no
C15 C9 C10 C11 -15.2(3) no
C9 C10 C11 C12 -3.6(3) no
C15 O4 C12 C11 -45.8(2) no
C15 O4 C12 C13 -166.1(2) no
C15 O4 C12 C14 75.6(2) no
C10 C11 C12 O4 32.6(3) no
C10 C11 C12 C13 148.1(2) no
C10 C11 C12 C14 -86.1(2) no
C12 O4 C15 C16 -152.2(2) no
C12 O4 C15 C9 30.6(2) no
C8 C9 C15 O4 177.5(2) no
C10 C9 C15 O4 1.4(3) no
C8 C9 C15 C16 .5(3) no
C10 C9 C15 C16 -175.7(2) no
O4 C15 C16 C17 -178.70(10) no
C9 C15 C16 C17 -1.5(3) no
C18 O5 C17 C16 175.10(10) no
C18 O5 C17 C7 -4.1(2) no
C15 C16 C17 O5 -177.60(10) no
C15 C16 C17 C7 1.5(3) no
C8 C7 C17 O5 178.6(2) no
C6 C7 C17 O5 -1.2(3) no
C8 C7 C17 C16 -.5(3) no
C6 C7 C17 C16 179.7(2) no
C17 O5 C18 C5 4.7(2) no
C17 O5 C18 C1 -174.7(2) no
C4 C5 C18 O5 -178.8(2) no
C6 C5 C18 O5 -.1(2) no
C4 C5 C18 C1 .5(3) no
C6 C5 C18 C1 179.3(2) no
O1 C1 C18 O5 -.3(2) no
C2 C1 C18 O5 178.70(10) no
O1 C1 C18 C5 -179.7(2) no
C2 C1 C18 C5 -.7(3) no

loop_
_cod_related_entry_id
_cod_related_entry_database
_cod_related_entry_code
1 ChemSpider 4444948
